data_4027718
loop_
_publ_author_name
'Dmitry S. Belov'
'Evgeny R. Lukyanenko'
'Alexander V. Kurkin'
'Marina A. Yurovskaya'

_publ_contact_author 'Dr Victor B. Rybakov'
_publ_contact_author_email Rybakov20021@yandex.ru
_publ_section_title
;
 Highly Stereoselective and Scalable Synthesis of trans-Fused
 Octahydrocyclohepta[b]pyrrol-4(1H)-ones via the Aza-Cope-Mannich
 Rearrangement in Racemic and Enantiopure Forms
;
_journal_name_full 'Journal of Organic Chemistry'
_journal_page_first 10125
_journal_page_last 10134
_journal_paper_doi 10.1021/jo301762a
_journal_volume 77
_journal_year 2012
_chemical_absolute_configuration ad
_chemical_formula_moiety '2(C23 H28 N O), C2 H6 O, 2(Br),H2 O'
_chemical_formula_sum 'C48 H64 Br2 N2 O4'
_chemical_formula_weight 892.81
_chemical_melting_point_gt 477.4
_chemical_melting_point_lt 477.7
_chemical_name_systematic
; 
 (3S,3aR,8aS)-3-phenyl-1-[(1R)-1-phenylethyl]octahydrocyclohepta 
[b]pyrrol-4(1H)-one 
;
_space_group_IT_number 19
_symmetry_cell_setting orthorhombic
_symmetry_Int_Tables_number 19
_symmetry_space_group_name_Hall 'P 2ac 2ab'
_symmetry_space_group_name_H-M 'P 21 21 21'
_atom_sites_solution_hydrogens geom
_atom_sites_solution_primary direct
_atom_sites_solution_secondary difmap
_audit_creation_method SHELXL97
_cell_angle_alpha 90.00
_cell_angle_beta 90.00
_cell_angle_gamma 90.00
_cell_formula_units_Z 4
_cell_length_a 10.3917(8)
_cell_length_b 20.6521(16)
_cell_length_c 20.2498(17)
_cell_measurement_reflns_used 25
_cell_measurement_temperature 295(2)
_cell_measurement_theta_max 9.98
_cell_measurement_theta_min 8.65
_cell_volume 4345.8(6)
_computing_cell_refinement 'CAD4 Express (Enraf Nonius, 1994)'
_computing_data_collection 'CAD4 Express (Enraf Nonius, 1994)'
_computing_data_reduction 'XCAD4 (Harms & Wocadlo, 1995)'
_computing_molecular_graphics 'Ortep--3 (Farrugia, 1997)'
_computing_publication_material 'WinGX    (Farrugia, 1999)'
_computing_structure_refinement 'SHELXL97 (Sheldrick, 2008)'
_computing_structure_solution 'SHELXS97 (Sheldrick, 2008)'
_diffrn_ambient_temperature 295(2)
_diffrn_detector 'scintillation LiI'
_diffrn_detector_dtime 1.195
_diffrn_measured_fraction_theta_full 0.922
_diffrn_measured_fraction_theta_max 0.922
_diffrn_measurement_device '\k--geometry diffractometer'
_diffrn_measurement_device_type 'Enraf Nonius TurboCAD4'
_diffrn_measurement_method 'non--profiled \w--scans'
_diffrn_radiation_monochromator graphite
_diffrn_radiation_probe x-ray
_diffrn_radiation_source 'fine--focus sealed tube'
_diffrn_radiation_type AgK\a
_diffrn_radiation_wavelength 0.56085
_diffrn_reflns_av_R_equivalents 0.0326
_diffrn_reflns_av_sigmaI/netI 0.5588
_diffrn_reflns_limit_h_max 12
_diffrn_reflns_limit_h_min -12
_diffrn_reflns_limit_k_max 25
_diffrn_reflns_limit_k_min 0
_diffrn_reflns_limit_l_max 25
_diffrn_reflns_limit_l_min 0
_diffrn_reflns_number 8621
_diffrn_reflns_theta_full 20.91
_diffrn_reflns_theta_max 20.91
_diffrn_reflns_theta_min 1.11
_diffrn_source 'Enraf Nonius FR590'
_diffrn_standards_decay_% 2
_diffrn_standards_interval_time 60
_diffrn_standards_number 1
_exptl_absorpt_coefficient_mu 1.030
_exptl_absorpt_correction_T_max 0.8138
_exptl_absorpt_correction_T_min 0.1044
_exptl_absorpt_correction_type refdelf
_exptl_absorpt_process_details
;
 Walker, N. & Stuart, D. (1983). Acta Cryst. A39, 158--166.
;
_exptl_crystal_colour Colourless
_exptl_crystal_density_diffrn 1.365
_exptl_crystal_description Prism
_exptl_crystal_F_000 1872
_exptl_crystal_size_max 0.20
_exptl_crystal_size_mid 0.20
_exptl_crystal_size_min 0.20
_refine_diff_density_max 0.349
_refine_diff_density_min -0.666
_refine_diff_density_rms 0.079
_refine_ls_abs_structure_details
;
 Flack, H. D. (1983). Acta Cryst. A39, 876--881. 
 The 3411 Friedel pairs were measured.
;
_refine_ls_abs_structure_Flack -0.02(3)
_refine_ls_extinction_method none
_refine_ls_goodness_of_fit_ref 0.635
_refine_ls_hydrogen_treatment mixed
_refine_ls_matrix_type full
_refine_ls_number_parameters 292
_refine_ls_number_reflns 8621
_refine_ls_number_restraints 19
_refine_ls_restrained_S_all 0.634
_refine_ls_R_factor_all 0.3058
_refine_ls_R_factor_gt 0.0568
_refine_ls_shift/su_max 0.000
_refine_ls_shift/su_mean 0.000
_refine_ls_structure_factor_coef Fsqd
_refine_ls_weighting_details 'calc w=1/[\s^2^(Fo^2^)+(0.0344P)^2^] where P=(Fo^2^+2Fc^2^)/3'
_refine_ls_weighting_scheme calc
_refine_ls_wR_factor_gt 0.0951
_refine_ls_wR_factor_ref 0.1633
_reflns_number_gt 1646
_reflns_number_total 8621
_reflns_threshold_expression >2\s(I)
_cod_data_source_file jo301762a_si_004.cif
_cod_data_source_block yur22
_cod_depositor_comments
;
The following automatic conversions were performed:

'_diffrn_radiation_probe' value 'x--ray' changed to 'x-ray' according
to the built-in table from CIF Core dictionary named 'cif_core.dic'
version 2.4.1 from 2010-06-29.

Automatic conversion script
Id: cif_fix_values 1891 2012-01-12 08:04:46Z andrius 
;
_cod_database_code 4027718
_exptl_absorpt_factor_mur 0.206
_diffrn_standards_decay_corr_max 1.117
_diffrn_standards_decay_corr_min 0.880

loop_
_symmetry_equiv_pos_as_xyz
'x, y, z'
'-x+1/2, -y, z+1/2'
'x+1/2, -y+1/2, -z'
'-x, y+1/2, -z+1/2'

loop_
_atom_site_label
_atom_site_type_symbol
_atom_site_fract_x
_atom_site_fract_y
_atom_site_fract_z
_atom_site_U_iso_or_equiv
_atom_site_adp_type
_atom_site_occupancy
_atom_site_symmetry_multiplicity
_atom_site_calc_flag
_atom_site_refinement_flags
Br1 Br 0.64465(14) 0.78185(8) 0.04219(8) 0.0670(3) Uani 1 1 d .
Br2 Br 0.54208(15) 0.87209(8) 0.63279(8) 0.0670(3) Uani 1 1 d .
O1 O 0.5848(12) 1.1767(4) 0.4746(5) 0.077(3) Uani 1 1 d D
H1C H 0.625(13) 1.195(6) 0.442(4) 0.115 Uiso 1 1 d D
H1D H 0.577(15) 1.204(5) 0.506(4) 0.115 Uiso 1 1 d D
C30 C 0.3581(14) 0.7974(8) 0.8647(7) 0.100(6) Uani 1 1 d .
H30A H 0.3200 0.8146 0.9041 0.151 Uiso 1 1 calc R
H30B H 0.3200 0.7563 0.8546 0.151 Uiso 1 1 calc R
H30C H 0.3436 0.8268 0.8287 0.151 Uiso 1 1 calc R
C31 C 0.5030(18) 0.7888(8) 0.8752(9) 0.105(7) Uani 1 1 d .
H31A H 0.5502 0.8183 0.8469 0.126 Uiso 1 1 calc R
H31B H 0.5252 0.7982 0.9207 0.126 Uiso 1 1 calc R
O32 O 0.5344(12) 0.7264(7) 0.8603(6) 0.134(5) Uani 1 1 d .
H32 H 0.4924 0.7017 0.8836 0.201 Uiso 1 1 calc R
C1A C 0.7318(9) 1.0265(5) 0.4890(5) 0.039(2) Uani 1 1 d D
H1A H 0.7163 0.9813 0.4766 0.047 Uiso 1 1 calc R
N2A N 0.6138(8) 1.0532(4) 0.5186(4) 0.0344(19) Uani 1 1 d D
H2A H 0.5932 1.0910 0.4982 0.041 Uiso 1 1 calc R
C21A C 0.4987(10) 1.0088(6) 0.5183(5) 0.044(3) Uani 1 1 d D
H21A H 0.5136 0.9687 0.5430 0.053 Uiso 1 1 calc R
C22A C 0.3753(12) 1.0453(6) 0.5413(7) 0.0552(9) Uani 1 1 d D
C23A C 0.3281(13) 1.0973(6) 0.5100(6) 0.0552(9) Uani 1 1 d .
H23A H 0.3690 1.1117 0.4719 0.066 Uiso 1 1 calc R
C24A C 0.2184(11) 1.1310(7) 0.5329(7) 0.0552(9) Uani 1 1 d .
H24A H 0.1904 1.1688 0.5125 0.066 Uiso 1 1 calc R
C25A C 0.1546(14) 1.1055(6) 0.5868(6) 0.0552(9) Uani 1 1 d .
H25A H 0.0790 1.1248 0.6016 0.066 Uiso 1 1 calc R
C26A C 0.2035(12) 1.0502(6) 0.6198(7) 0.0552(9) Uani 1 1 d .
H26A H 0.1623 1.0338 0.6570 0.066 Uiso 1 1 calc R
C27A C 0.3110(13) 1.0216(7) 0.5963(7) 0.0552(9) Uani 1 1 d .
H27A H 0.3429 0.9851 0.6176 0.066 Uiso 1 1 calc R
C28A C 0.4707(12) 0.9965(6) 0.4438(6) 0.075(4) Uani 1 1 d D
H28A H 0.5358 0.9686 0.4258 0.112 Uiso 1 1 calc R
H28B H 0.4711 1.0370 0.4205 0.112 Uiso 1 1 calc R
H28C H 0.3880 0.9763 0.4391 0.112 Uiso 1 1 calc R
C3A C 0.6425(11) 1.0660(5) 0.5899(5) 0.043(3) Uani 1 1 d D
H3A1 H 0.5709 1.0542 0.6181 0.052 Uiso 1 1 calc R
H3A2 H 0.6655 1.1109 0.5975 0.052 Uiso 1 1 calc R
C4A C 0.7568(11) 1.0210(6) 0.5994(5) 0.044(3) Uani 1 1 d D
H4A H 0.7263 0.9761 0.6018 0.053 Uiso 1 1 calc R
C41A C 0.8205(13) 1.0381(7) 0.6617(6) 0.0552(9) Uani 1 1 d D
C42A C 0.8748(12) 1.0982(6) 0.6759(7) 0.0552(9) Uani 1 1 d .
H42A H 0.8685 1.1318 0.6455 0.066 Uiso 1 1 calc R
C43A C 0.9369(12) 1.1077(6) 0.7340(6) 0.0552(9) Uani 1 1 d .
H43A H 0.9665 1.1490 0.7442 0.066 Uiso 1 1 calc R
C44A C 0.9575(13) 1.0577(6) 0.7786(6) 0.0552(9) Uani 1 1 d .
H44A H 1.0024 1.0647 0.8177 0.066 Uiso 1 1 calc R
C45A C 0.9097(12) 0.9974(7) 0.7634(6) 0.0552(9) Uani 1 1 d .
H45A H 0.9229 0.9631 0.7924 0.066 Uiso 1 1 calc R
C46A C 0.8410(13) 0.9873(7) 0.7043(6) 0.0552(9) Uani 1 1 d .
H46A H 0.8096 0.9464 0.6942 0.066 Uiso 1 1 calc R
C5A C 0.8392(10) 1.0288(5) 0.5405(5) 0.041(2) Uani 1 1 d D
H5A H 0.8767 1.0723 0.5409 0.049 Uiso 1 1 calc R
C6A C 0.9411(11) 0.9818(6) 0.5302(6) 0.045(3) Uani 1 1 d D
O6A O 0.9533(10) 0.9343(4) 0.5645(4) 0.069(2) Uani 1 1 d D
C7A C 1.0246(12) 0.9845(6) 0.4754(5) 0.066(3) Uani 1 1 d D
H7A1 H 1.0173 0.9434 0.4526 0.079 Uiso 1 1 calc R
H7A2 H 1.1116 0.9869 0.4926 0.079 Uiso 1 1 calc R
C8A C 1.0126(10) 1.0371(6) 0.4236(6) 0.063(3) Uani 1 1 d D
H8A1 H 1.0763 1.0304 0.3892 0.076 Uiso 1 1 calc R
H8A2 H 1.0278 1.0791 0.4435 0.076 Uiso 1 1 calc R
C9A C 0.8701(11) 1.0350(6) 0.3919(6) 0.050(3) Uani 1 1 d D
H9A1 H 0.8731 1.0568 0.3495 0.059 Uiso 1 1 calc R
H9A2 H 0.8481 0.9901 0.3836 0.059 Uiso 1 1 calc R
C10A C 0.7689(11) 1.0631(6) 0.4296(5) 0.044(3) Uani 1 1 d D
H10A H 0.6939 1.0676 0.4015 0.053 Uiso 1 1 calc R
H10B H 0.7950 1.1063 0.4430 0.053 Uiso 1 1 calc R
C1B C 0.2235(11) 0.7835(5) 0.6094(5) 0.039(2) Uani 1 1 d D
H1B H 0.1352 0.7689 0.6176 0.047 Uiso 1 1 calc R
N2B N 0.2717(9) 0.8157(4) 0.6693(4) 0.0344(19) Uani 1 1 d D
H2B H 0.3399 0.8402 0.6562 0.041 Uiso 1 1 calc R
C21B C 0.1775(10) 0.8618(5) 0.7007(5) 0.044(3) Uani 1 1 d D
H21B H 0.1503 0.8915 0.6656 0.053 Uiso 1 1 calc R
C22B C 0.0525(13) 0.8283(6) 0.7260(7) 0.0552(9) Uani 1 1 d D
C23B C 0.0515(14) 0.8060(6) 0.7899(6) 0.0552(9) Uani 1 1 d .
H23B H 0.1244 0.8098 0.8162 0.066 Uiso 1 1 calc R
C24B C -0.0600(12) 0.7777(6) 0.8147(6) 0.0552(9) Uani 1 1 d .
H24B H -0.0616 0.7614 0.8575 0.066 Uiso 1 1 calc R
C25B C -0.1701(12) 0.7740(6) 0.7745(7) 0.0552(9) Uani 1 1 d .
H25B H -0.2459 0.7559 0.7906 0.066 Uiso 1 1 calc R
C26B C -0.1637(13) 0.7975(6) 0.7113(7) 0.0552(9) Uani 1 1 d .
H26B H -0.2373 0.7955 0.6852 0.066 Uiso 1 1 calc R
C27B C -0.0528(13) 0.8244(6) 0.6842(7) 0.0552(9) Uani 1 1 d .
H27B H -0.0496 0.8388 0.6407 0.066 Uiso 1 1 calc R
C28B C 0.2553(12) 0.9036(6) 0.7508(7) 0.075(4) Uani 1 1 d D
H28D H 0.2501 0.8844 0.7939 0.112 Uiso 1 1 calc R
H28E H 0.2201 0.9466 0.7522 0.112 Uiso 1 1 calc R
H28F H 0.3437 0.9056 0.7372 0.112 Uiso 1 1 calc R
C3B C 0.3263(11) 0.7625(5) 0.7109(5) 0.043(3) Uani 1 1 d D
H3B1 H 0.2740 0.7575 0.7503 0.052 Uiso 1 1 calc R
H3B2 H 0.4126 0.7742 0.7247 0.052 Uiso 1 1 calc R
C4B C 0.3306(12) 0.6986(5) 0.6738(5) 0.044(3) Uani 1 1 d D
H4B H 0.2537 0.6738 0.6858 0.053 Uiso 1 1 calc R
C41B C 0.4432(13) 0.6577(6) 0.6871(6) 0.0552(9) Uani 1 1 d D
C42B C 0.4260(13) 0.5997(6) 0.7177(6) 0.0552(9) Uani 1 1 d .
H42B H 0.3435 0.5869 0.7299 0.066 Uiso 1 1 calc R
C43B C 0.5304(13) 0.5594(6) 0.7311(6) 0.0552(9) Uani 1 1 d .
H43B H 0.5187 0.5186 0.7495 0.066 Uiso 1 1 calc R
C44B C 0.6524(14) 0.5824(6) 0.7158(6) 0.0552(9) Uani 1 1 d .
H44B H 0.7237 0.5570 0.7259 0.066 Uiso 1 1 calc R
C45B C 0.6710(13) 0.6420(6) 0.6857(6) 0.0552(9) Uani 1 1 d .
H45B H 0.7535 0.6568 0.6763 0.066 Uis 1 1 calc R
C46B C 0.5637(13) 0.6793(6) 0.6700(6) 0.0552(9) Uani 1 1 d .
H46B H 0.5736 0.7186 0.6482 0.066 Uiso 1 1 calc R
C5B C 0.3111(11) 0.7242(5) 0.6064(5) 0.041(2) Uani 1 1 d D
H5B H 0.3953 0.7401 0.5919 0.049 Uiso 1 1 calc R
C6B C 0.2692(11) 0.6784(6) 0.5565(5) 0.045(3) Uani 1 1 d D
O6B O 0.2133(8) 0.6308(4) 0.5760(4) 0.069(2) Uani 1 1 d D
C7B C 0.2879(14) 0.6880(7) 0.4882(5) 0.066(3) Uani 1 1 d D
H7B1 H 0.2181 0.6670 0.4647 0.079 Uiso 1 1 calc R
H7B2 H 0.3671 0.6666 0.4753 0.079 Uiso 1 1 calc R
C8B C 0.2947(11) 0.7579(6) 0.4661(6) 0.063(3) Uani 1 1 d D
H8B1 H 0.2872 0.7593 0.4184 0.076 Uiso 1 1 calc R
H8B2 H 0.3788 0.7750 0.4776 0.076 Uiso 1 1 calc R
C9B C 0.1862(11) 0.8046(5) 0.4974(6) 0.050(3) Uani 1 1 d D
H9B1 H 0.1665 0.8384 0.4657 0.059 Uiso 1 1 calc R
H9B2 H 0.1084 0.7795 0.5041 0.059 Uiso 1 1 calc R
C10B C 0.2202(12) 0.8344(6) 0.5584(5) 0.044(3) Uani 1 1 d D
H10C H 0.1574 0.8672 0.5700 0.053 Uiso 1 1 calc R
H10D H 0.3039 0.8549 0.5547 0.053 Uiso 1 1 calc R

loop_
_atom_site_aniso_label
_atom_site_aniso_U_11
_atom_site_aniso_U_22
_atom_site_aniso_U_33
_atom_site_aniso_U_23
_atom_site_aniso_U_13
_atom_site_aniso_U_12
Br1 0.0547(5) 0.0676(6) 0.0787(7) 0.0045(7) 0.0025(7) -0.0102(7)
Br2 0.0547(5) 0.0676(6) 0.0787(7) 0.0045(7) 0.0025(7) -0.0102(7)
O1 0.093(9) 0.061(7) 0.076(9) 0.028(6) -0.008(7) -0.009(6)
C30 0.078(12) 0.172(19) 0.051(10) 0.003(12) 0.000(12) 0.050(14)
C31 0.16(2) 0.064(12) 0.094(14) 0.029(13) -0.007(14) 0.032(14)
O32 0.137(11) 0.139(11) 0.126(10) 0.010(11) 0.010(10) 0.007(13)
C1A 0.046(6) 0.031(5) 0.040(6) -0.027(5) -0.021(5) 0.015(5)
N2A 0.044(5) 0.028(4) 0.031(5) -0.008(4) 0.014(4) 0.000(4)
C21A 0.048(7) 0.052(7) 0.031(6) 0.009(5) -0.002(5) 0.004(5)
C22A 0.0494(18) 0.055(2) 0.062(2) 0.0039(18) 0.0001(19) -0.0010(19)
C23A 0.0494(18) 0.055(2) 0.062(2) 0.0039(18) 0.0001(19) -0.0010(19)
C24A 0.0494(18) 0.055(2) 0.062(2) 0.0039(18) 0.0001(19) -0.0010(19)
C25A 0.0494(18) 0.055(2) 0.062(2) 0.0039(18) 0.0001(19) -0.0010(19)
C26A 0.0494(18) 0.055(2) 0.062(2) 0.0039(18) 0.0001(19) -0.0010(19)
C27A 0.0494(18) 0.055(2) 0.062(2) 0.0039(18) 0.0001(19) -0.0010(19)
C28A 0.053(7) 0.075(8) 0.095(9) -0.010(7) 0.004(7) 0.021(6)
C3A 0.031(6) 0.052(6) 0.046(6) -0.013(5) 0.015(5) 0.010(5)
C4A 0.036(6) 0.048(7) 0.047(7) -0.003(5) 0.007(5) 0.007(5)
C41A 0.0494(18) 0.055(2) 0.062(2) 0.0039(18) 0.0001(19) -0.0010(19)
C42A 0.0494(18) 0.055(2) 0.062(2) 0.0039(18) 0.0001(19) -0.0010(19)
C43A 0.0494(18) 0.055(2) 0.062(2) 0.0039(18) 0.0001(19) -0.0010(19)
C44A 0.0494(18) 0.055(2) 0.062(2) 0.0039(18) 0.0001(19) -0.0010(19)
C45A 0.0494(18) 0.055(2) 0.062(2) 0.0039(18) 0.0001(19) -0.0010(19)
C46A 0.0494(18) 0.055(2) 0.062(2) 0.0039(18) 0.0001(19) -0.0010(19)
C5A 0.044(6) 0.043(6) 0.037(6) -0.010(5) -0.010(5) -0.005(5)
C6A 0.046(6) 0.050(6) 0.037(6) 0.009(6) -0.014(5) 0.007(5)
O6A 0.079(5) 0.051(5) 0.077(6) -0.004(4) -0.001(4) 0.016(5)
C7A 0.068(8) 0.105(9) 0.026(6) -0.009(6) 0.011(6) -0.024(7)
C8A 0.047(7) 0.107(10) 0.035(6) -0.017(7) 0.023(6) 0.001(7)
C9A 0.050(7) 0.043(6) 0.056(7) -0.006(5) 0.006(6) -0.016(5)
C10A 0.044(7) 0.047(7) 0.041(7) 0.012(5) -0.009(5) 0.003(5)
C1B 0.046(6) 0.031(5) 0.040(6) -0.027(5) -0.021(5) 0.015(5)
N2B 0.044(5) 0.028(4) 0.031(5) -0.008(4) 0.014(4) 0.000(4)
C21B 0.048(7) 0.052(7) 0.031(6) 0.009(5) -0.002(5) 0.004(5)
C22B 0.0494(18) 0.055(2) 0.062(2) 0.0039(18) 0.0001(19) -0.0010(19)
C23B 0.0494(18) 0.055(2) 0.062(2) 0.0039(18) 0.0001(19) -0.0010(19)
C24B 0.0494(18) 0.055(2) 0.062(2) 0.0039(18) 0.0001(19) -0.0010(19)
C25B 0.0494(18) 0.055(2) 0.062(2) 0.0039(18) 0.0001(19) -0.0010(19)
C26B 0.0494(18) 0.055(2) 0.062(2) 0.0039(18) 0.0001(19) -0.0010(19)
C27B 0.0494(18) 0.055(2) 0.062(2) 0.0039(18) 0.0001(19) -0.0010(19)
C28B 0.053(7) 0.075(8) 0.095(9) -0.010(7) 0.004(7) 0.021(6)
C3B 0.031(6) 0.052(6) 0.046(6) -0.013(5) 0.015(5) 0.010(5)
C4B 0.036(6) 0.048(7) 0.047(7) -0.003(5) 0.007(5) 0.007(5)
C41B 0.0494(18) 0.055(2) 0.062(2) 0.0039(18) 0.0001(19) -0.0010(19)
C42B 0.0494(18) 0.055(2) 0.062(2) 0.0039(18) 0.0001(19) -0.0010(19)
C43B 0.0494(18) 0.055(2) 0.062(2) 0.0039(18) 0.0001(19) -0.0010(19)
C44B 0.0494(18) 0.055(2) 0.062(2) 0.0039(18) 0.0001(19) -0.0010(19)
C45B 0.0494(18) 0.055(2) 0.062(2) 0.0039(18) 0.0001(19) -0.0010(19)
C46B 0.0494(18) 0.055(2) 0.062(2) 0.0039(18) 0.0001(19) -0.0010(19)
C5B 0.044(6) 0.043(6) 0.037(6) -0.010(5) -0.010(5) -0.005(5)
C6B 0.046(6) 0.050(6) 0.037(6) 0.009(6) -0.014(5) 0.007(5)
O6B 0.079(5) 0.051(5) 0.077(6) -0.004(4) -0.001(4) 0.016(5)
C7B 0.068(8) 0.105(9) 0.026(6) -0.009(6) 0.011(6) -0.024(7)
C8B 0.047(7) 0.107(10) 0.035(6) -0.017(7) 0.023(6) 0.001(7)
C9B 0.050(7) 0.043(6) 0.056(7) -0.006(5) 0.006(6) -0.016(5)
C10B 0.044(7) 0.047(7) 0.041(7) 0.012(5) -0.009(5) 0.003(5)

loop_
_atom_type_symbol
_atom_type_description
_atom_type_scat_dispersion_real
_atom_type_scat_dispersion_imag
_atom_type_scat_source
C C 0.0015 0.0009 'International Tables Vol C Tables 4.2.6.8 and 6.1.1.4'
H H 0.0000 0.0000 'International Tables Vol C Tables 4.2.6.8 and 6.1.1.4'
Br Br 0.1811 1.6452 'International Tables Vol C Tables 4.2.6.8 and 6.1.1.4'
N N 0.0030 0.0019 'International Tables Vol C Tables 4.2.6.8 and 6.1.1.4'
O O 0.0056 0.0036 'International Tables Vol C Tables 4.2.6.8 and 6.1.1.4'

loop_
_geom_angle_atom_site_label_1
_geom_angle_atom_site_label_2
_geom_angle_atom_site_label_3
_geom_angle
H1C O1 H1D 109(10)
C31 C30 H30A 109.5
C31 C30 H30B 109.5
H30A C30 H30B 109.5
C31 C30 H30C 109.5
H30A C30 H30C 109.5
H30B C30 H30C 109.5
O32 C31 C30 108.3(17)
O32 C31 H31A 110.0
C30 C31 H31A 110.0
O32 C31 H31B 110.0
C30 C31 H31B 110.0
H31A C31 H31B 108.4
C31 O32 H32 109.5
C10A C1A N2A 111.0(9)
C10A C1A C5A 110.5(10)
N2A C1A C5A 108.6(8)
C10A C1A H1A 108.9
N2A C1A H1A 108.9
C5A C1A H1A 108.9
C1A N2A C3A 107.0(8)
C1A N2A C21A 115.6(8)
C3A N2A C21A 105.6(8)
C1A N2A H2A 109.5
C3A N2A H2A 109.5
C21A N2A H2A 109.5
N2A C21A C28A 104.5(9)
N2A C21A C22A 111.0(9)
C28A C21A C22A 102.4(10)
N2A C21A H21A 112.7
C28A C21A H21A 112.7
C22A C21A H21A 112.7
C23A C22A C27A 119.1(13)
C23A C22A C21A 123.2(13)
C27A C22A C21A 117.8(12)
C22A C23A C24A 122.3(13)
C22A C23A H23A 118.8
C24A C23A H23A 118.8
C25A C24A C23A 117.2(13)
C25A C24A H24A 121.4
C23A C24A H24A 121.4
C24A C25A C26A 120.5(14)
C24A C25A H25A 119.7
C26A C25A H25A 119.7
C27A C26A C25A 118.8(14)
C27A C26A H26A 120.6
C25A C26A H26A 120.6
C26A C27A C22A 121.9(14)
C26A C27A H27A 119.1
C22A C27A H27A 119.1
C21A C28A H28A 109.5
C21A C28A H28B 109.5
H28A C28A H28B 109.5
C21A C28A H28C 109.5
H28A C28A H28C 109.5
H28B C28A H28C 109.5
N2A C3A C4A 99.8(8)
N2A C3A H3A1 111.8
C4A C3A H3A1 111.8
N2A C3A H3A2 111.8
C4A C3A H3A2 111.8
H3A1 C3A H3A2 109.5
C41A C4A C5A 114.0(11)
C41A C4A C3A 108.3(10)
C5A C4A C3A 106.5(9)
C41A C4A H4A 109.3
C5A C4A H4A 109.3
C3A C4A H4A 109.3
C46A C41A C42A 119.2(13)
C46A C41A C4A 115.2(13)
C42A C41A C4A 125.0(13)
C43A C42A C41A 120.0(13)
C43A C42A H42A 120.0
C41A C42A H42A 120.0
C42A C43A C44A 122.0(13)
C42A C43A H43A 119.0
C44A C43A H43A 119.0
C43A C44A C45A 118.2(13)
C43A C44A H44A 120.9
C45A C44A H44A 120.9
C44A C45A C46A 120.5(13)
C44A C45A H45A 119.8
C46A C45A H45A 119.8
C41A C46A C45A 119.9(13)
C41A C46A H46A 120.0
C45A C46A H46A 120.0
C6A C5A C4A 117.8(10)
C6A C5A C1A 114.4(9)
C4A C5A C1A 97.1(8)
C6A C5A H5A 108.9
C4A C5A H5A 108.9
C1A C5A H5A 108.9
O6A C6A C7A 114.9(12)
O6A C6A C5A 122.4(12)
C7A C6A C5A 122.4(11)
C6A C7A C8A 121.5(11)
C6A C7A H7A1 106.9
C8A C7A H7A1 106.9
C6A C7A H7A2 106.9
C8A C7A H7A2 106.9
H7A1 C7A H7A2 106.7
C7A C8A C9A 109.4(10)
C7A C8A H8A1 109.8
C9A C8A H8A1 109.8
C7A C8A H8A2 109.8
C9A C8A H8A2 109.8
H8A1 C8A H8A2 108.2
C10A C9A C8A 117.0(10)
C10A C9A H9A1 108.0
C8A C9A H9A1 108.0
C10A C9A H9A2 108.0
C8A C9A H9A2 108.0
H9A1 C9A H9A2 107.3
C9A C10A C1A 114.9(10)
C9A C10A H10A 108.5
C1A C10A H10A 108.5
C9A C10A H10B 108.5
C1A C10A H10B 108.5
H10A C10A H10B 107.5
C10B C1B N2B 105.3(9)
C10B C1B C5B 123.9(10)
N2B C1B C5B 101.0(7)
C10B C1B H1B 108.5
N2B C1B H1B 108.5
C5B C1B H1B 108.5
C1B N2B C3B 105.2(8)
C1B N2B C21B 114.4(8)
C3B N2B C21B 118.1(9)
C1B N2B H2B 106.1
C3B N2B H2B 106.1
C21B N2B H2B 106.1
N2B C21B C28B 106.7(9)
N2B C21B C22B 113.5(9)
C28B C21B C22B 117.7(10)
N2B C21B H21B 106.0
C28B C21B H21B 106.0
C22B C21B H21B 106.0
C23B C22B C27B 123.4(13)
C23B C22B C21B 117.7(13)
C27B C22B C21B 118.9(12)
C22B C23B C24B 119.1(14)
C22B C23B H23B 120.4
C24B C23B H23B 120.4
C23B C24B C25B 119.5(13)
C23B C24B H24B 120.3
C25B C24B H24B 120.3
C26B C25B C24B 118.8(13)
C26B C25B H25B 120.6
C24B C25B H25B 120.6
C25B C26B C27B 123.4(14)
C25B C26B H26B 118.3
C27B C26B H26B 118.3
C26B C27B C22B 115.9(13)
C26B C27B H27B 122.1
C22B C27B H27B 122.1
C21B C28B H28D 109.5
C21B C28B H28E 109.5
H28D C28B H28E 109.5
C21B C28B H28F 109.5
H28D C28B H28F 109.5
H28E C28B H28F 109.5
N2B C3B C4B 111.7(9)
N2B C3B H3B1 109.3
C4B C3B H3B1 109.3
N2B C3B H3B2 109.3
C4B C3B H3B2 109.3
H3B1 C3B H3B2 107.9
C41B C4B C5B 119.0(11)
C41B C4B C3B 115.6(10)
C5B C4B C3B 98.2(8)
C41B C4B H4B 107.7
C5B C4B H4B 107.7
C3B C4B H4B 107.7
C42B C41B C46B 121.4(13)
C42B C41B C4B 119.0(13)
C46B C41B C4B 119.6(12)
C41B C42B C43B 120.8(13)
C41B C42B H42B 119.6
C43B C42B H42B 119.6
C44B C43B C42B 117.6(12)
C44B C43B H43B 121.2
C42B C43B H43B 121.2
C45B C44B C43B 121.9(14)
C45B C44B H44B 119.0
C43B C44B H44B 119.0
C44B C45B C46B 118.7(14)
C44B C45B H45B 120.6
C46B C45B H45B 120.6
C41B C46B C45B 119.5(12)
C41B C46B H46B 120.3
C45B C46B H46B 120.3
C6B C5B C4B 116.8(10)
C6B C5B C1B 111.7(9)
C4B C5B C1B 109.5(9)
C6B C5B H5B 106.0
C4B C5B H5B 106.0
C1B C5B H5B 106.0
O6B C6B C7B 120.1(12)
O6B C6B C5B 116.5(11)
C7B C6B C5B 123.4(11)
C6B C7B C8B 115.4(12)
C6B C7B H7B1 108.4
C8B C7B H7B1 108.4
C6B C7B H7B2 108.4
C8B C7B H7B2 108.4
H7B1 C7B H7B2 107.5
C7B C8B C9B 115.0(10)
C7B C8B H8B1 108.5
C9B C8B H8B1 108.5
C7B C8B H8B2 108.5
C9B C8B H8B2 108.5
H8B1 C8B H8B2 107.5
C10B C9B C8B 115.2(10)
C10B C9B H9B1 108.5
C8B C9B H9B1 108.5
C10B C9B H9B2 108.5
C8B C9B H9B2 108.5
H9B1 C9B H9B2 107.5
C9B C10B C1B 107.8(10)
C9B C10B H10C 110.1
C1B C10B H10C 110.1
C9B C10B H10D 110.1
C1B C10B H10D 110.1
H10C C10B H10D 108.5

loop_
_geom_bond_atom_site_label_1
_geom_bond_atom_site_label_2
_geom_bond_distance
O1 H1C 0.859(10)
O1 H1D 0.859(10)
C30 C31 1.531(19)
C30 H30A 0.9600
C30 H30B 0.9600
C30 H30C 0.9600
C31 O32 1.363(16)
C31 H31A 0.9700
C31 H31B 0.9700
O32 H32 0.8200
C1A C10A 1.473(10)
C1A N2A 1.471(9)
C1A C5A 1.529(10)
C1A H1A 0.9800
N2A C3A 1.497(9)
N2A C21A 1.507(9)
N2A H2A 0.9100
C21A C28A 1.557(10)
C21A C22A 1.559(11)
C21A H21A 0.9800
C22A C23A 1.339(15)
C22A C27A 1.388(16)
C23A C24A 1.414(15)
C23A H23A 0.9300
C24A C25A 1.382(15)
C24A H24A 0.9300
C25A C26A 1.418(15)
C25A H25A 0.9300
C26A C27A 1.349(16)
C26A H26A 0.9300
C27A H27A 0.9300
C28A H28A 0.9600
C28A H28B 0.9600
C28A H28C 0.9600
C3A C4A 1.521(10)
C3A H3A1 0.9700
C3A H3A2 0.9700
C4A C41A 1.468(11)
C4A C5A 1.476(11)
C4A H4A 0.9800
C41A C46A 1.374(16)
C41A C42A 1.394(15)
C42A C43A 1.355(15)
C42A H42A 0.9300
C43A C44A 1.390(15)
C43A H43A 0.9300
C44A C45A 1.374(15)
C44A H44A 0.9300
C45A C46A 1.409(15)
C45A H45A 0.9300
C46A H46A 0.9300
C5A C6A 1.451(11)
C5A H5A 0.9800
C6A O6A 1.208(9)
C6A C7A 1.411(11)
C7A C8A 1.514(11)
C7A H7A1 0.9700
C7A H7A2 0.9700
C8A C9A 1.614(11)
C8A H8A1 0.9700
C8A H8A2 0.9700
C9A C10A 1.423(10)
C9A H9A1 0.9700
C9A H9A2 0.9700
C10A H10A 0.9700
C10A H10B 0.9700
C1B C10B 1.473(10)
C1B N2B 1.471(9)
C1B C5B 1.529(10)
C1B H1B 0.9800
N2B C3B 1.497(9)
N2B C21B 1.507(9)
N2B H2B 0.9100
C21B C28B 1.557(10)
C21B C22B 1.559(11)
C21B H21B 0.9800
C22B C23B 1.373(15)
C22B C27B 1.386(16)
C23B C24B 1.392(16)
C23B H23B 0.9300
C24B C25B 1.406(15)
C24B H24B 0.9300
C25B C26B 1.370(15)
C25B H25B 0.9300
C26B C27B 1.392(16)
C26B H26B 0.9300
C27B H27B 0.9300
C28B H28D 0.9600
C28B H28E 0.9600
C28B H28F 0.9600
C3B C4B 1.521(10)
C3B H3B1 0.9700
C3B H3B2 0.9700
C4B C41B 1.468(11)
C4B C5B 1.476(10)
C4B H4B 0.9800
C41B C42B 1.360(15)
C41B C46B 1.374(17)
C42B C43B 1.395(15)
C42B H42B 0.9300
C43B C44B 1.389(17)
C43B H43B 0.9300
C44B C45B 1.387(15)
C44B H44B 0.9300
C45B C46B 1.392(16)
C45B H45B 0.9300
C46B H46B 0.9300
C5B C6B 1.451(11)
C5B H5B 0.9800
C6B O6B 1.208(9)
C6B C7B 1.411(11)
C7B C8B 1.514(11)
C7B H7B1 0.9700
C7B H7B2 0.9700
C8B C9B 1.614(11)
C8B H8B1 0.9700
C8B H8B2 0.9700
C9B C10B 1.423(10)
C9B H9B1 0.9700
C9B H9B2 0.9700
C10B H10C 0.9700
C10B H10D 0.9700

loop_
_geom_hbond_atom_site_label_D
_geom_hbond_atom_site_label_H
_geom_hbond_atom_site_label_A
_geom_hbond_distance_DH
_geom_hbond_distance_HA
_geom_hbond_distance_DA
_geom_hbond_angle_DHA
_geom_hbond_site_symmetry_A
O1 H1D Br1 0.859(10) 3.00(15) 3.242(11) 98(11) 2_675
O1 H1D Br1 0.859(10) 2.96(16) 3.243(12) 101(12) 4_655
N2A H2A O1 0.91 1.83 2.719(12) 163.3 .
N2B H2B Br2 0.91 2.25 3.129(9) 161.8 .

loop_
_geom_torsion_atom_site_label_1
_geom_torsion_atom_site_label_2
_geom_torsion_atom_site_label_3
_geom_torsion_atom_site_label_4
_geom_torsion
C10A C1A N2A C3A -127.2(9)
C5A C1A N2A C3A -5.5(12)
C10A C1A N2A C21A 115.5(10)
C5A C1A N2A C21A -122.8(9)
C1A N2A C21A C28A -62.1(11)
C3A N2A C21A C28A 179.8(9)
C1A N2A C21A C22A -171.8(10)
C3A N2A C21A C22A 70.1(11)
N2A C21A C22A C23A 60.0(15)
C28A C21A C22A C23A -51.1(15)
N2A C21A C22A C27A -121.1(11)
C28A C21A C22A C27A 127.8(12)
C27A C22A C23A C24A 3(2)
C21A C22A C23A C24A -177.9(11)
C22A C23A C24A C25A -5(2)
C23A C24A C25A C26A 4.0(18)
C24A C25A C26A C27A -2.2(19)
C25A C26A C27A C22A 1(2)
C23A C22A C27A C26A -1(2)
C21A C22A C27A C26A 179.9(12)
C1A N2A C3A C4A -21.3(11)
C21A N2A C3A C4A 102.4(10)
N2A C3A C4A C41A 165.9(11)
N2A C3A C4A C5A 42.9(11)
C5A C4A C41A C46A -113.3(13)
C3A C4A C41A C46A 128.4(13)
C5A C4A C41A C42A 57.7(18)
C3A C4A C41A C42A -60.5(17)
C46A C41A C42A C43A -6(2)
C4A C41A C42A C43A -176.8(12)
C41A C42A C43A C44A 5(2)
C42A C43A C44A C45A -2(2)
C43A C44A C45A C46A 0(2)
C42A C41A C46A C45A 4(2)
C4A C41A C46A C45A 175.4(11)
C44A C45A C46A C41A -1(2)
C41A C4A C5A C6A 73.2(15)
C3A C4A C5A C6A -167.5(10)
C41A C4A C5A C1A -164.3(11)
C3A C4A C5A C1A -44.9(10)
C10A C1A C5A C6A -82.6(12)
N2A C1A C5A C6A 155.5(10)
C10A C1A C5A C4A 152.4(10)
N2A C1A C5A C4A 30.5(11)
C4A C5A C6A O6A 6.4(18)
C1A C5A C6A O6A -106.8(14)
C4A C5A C6A C7A 179.5(12)
C1A C5A C6A C7A 66.3(16)
O6A C6A C7A C8A 173.5(12)
C5A C6A C7A C8A 0(2)
C6A C7A C8A C9A -57.9(16)
C7A C8A C9A C10A 78.4(13)
C8A C9A C10A C1A -71.1(14)
N2A C1A C10A C9A -170.8(9)
C5A C1A C10A C9A 68.7(12)
C10B C1B N2B C3B -157.2(9)
C5B C1B N2B C3B -27.2(11)
C10B C1B N2B C21B 71.6(12)
C5B C1B N2B C21B -158.4(9)
C1B N2B C21B C28B -165.7(10)
C3B N2B C21B C28B 69.7(12)
C1B N2B C21B C22B 63.0(13)
C3B N2B C21B C22B -61.6(13)
N2B C21B C22B C23B 90.5(13)
C28B C21B C22B C23B -35.2(17)
N2B C21B C22B C27B -91.8(14)
C28B C21B C22B C27B 142.5(13)
C27B C22B C23B C24B 0(2)
C21B C22B C23B C24B 177.9(11)
C22B C23B C24B C25B -2(2)
C23B C24B C25B C26B 1(2)
C24B C25B C26B C27B 1(2)
C25B C26B C27B C22B -2(2)
C23B C22B C27B C26B 2(2)
C21B C22B C27B C26B -176.0(11)
C1B N2B C3B C4B 8.4(13)
C21B N2B C3B C4B 137.4(10)
N2B C3B C4B C41B 142.9(11)
N2B C3B C4B C5B 15.1(12)
C5B C4B C41B C42B -129.2(13)
C3B C4B C41B C42B 114.3(13)
C5B C4B C41B C46B 52.6(18)
C3B C4B C41B C46B -63.9(17)
C46B C41B C42B C43B -2(2)
C4B C41B C42B C43B 179.8(12)
C41B C42B C43B C44B 4(2)
C42B C43B C44B C45B -3(2)
C43B C44B C45B C46B -1(2)
C42B C41B C46B C45B -1(2)
C4B C41B C46B C45B 176.7(12)
C44B C45B C46B C41B 3(2)
C41B C4B C5B C6B 73.1(15)
C3B C4B C5B C6B -161.5(10)
C41B C4B C5B C1B -158.6(11)
C3B C4B C5B C1B -33.2(12)
C10B C1B C5B C6B -72.0(14)
N2B C1B C5B C6B 171.0(10)
C10B C1B C5B C4B 156.9(10)
N2B C1B C5B C4B 39.9(12)
C4B C5B C6B O6B 24.1(17)
C1B C5B C6B O6B -103.0(13)
C4B C5B C6B C7B -157.5(13)
C1B C5B C6B C7B 75.3(17)
O6B C6B C7B C8B 150.5(13)
C5B C6B C7B C8B -28(2)
C6B C7B C8B C9B -45.0(18)
C7B C8B C9B C10B 89.2(14)
C8B C9B C10B C1B -69.8(13)
N2B C1B C10B C9B 174.4(9)
C5B C1B C10B C9B 59.4(14)
